data_7045844
loop_
_publ_author_name
'Molter, Anja'
'Kathrein, Stefanie'
'Kircher, Brigitte'
'Mohr, Fabian'

_publ_section_title
;
 Anti-tumour active gold(i), palladium(ii) and ruthenium(ii) complexes
 with thio- and selenoureato ligands: a comparative study.
;
_journal_issue 14
_journal_name_full 'Dalton transactions (Cambridge, England : 2003)'
_journal_page_first 5055
_journal_page_last 5064
_journal_paper_doi 10.1039/C7DT04180B
_journal_volume 47
_journal_year 2018
_chemical_formula_moiety 'C12 H15 N3 O3 Se'
_chemical_formula_sum 'C12 H15 N3 O3 Se'
_chemical_formula_weight 328.23
_space_group_crystal_system monoclinic
_space_group_IT_number 14
_space_group_name_Hall '-P 2ybc'
_space_group_name_H-M_alt 'P 1 21/c 1'
_symmetry_space_group_name_Hall '-P 2ybc'
_symmetry_space_group_name_H-M 'P 1 21/c 1'
_atom_sites_solution_hydrogens geom
_atom_sites_solution_primary direct
_audit_creation_date 2018-03-05
_audit_creation_method
;
Olex2 1.2
(compiled 2017.08.10 svn.r3461 for OlexSys, GUI svn.r5381)
;
_audit_update_record
;
2018-03-05 deposited with the CCDC.
2018-03-12 downloaded from the CCDC.
;
_cell_angle_alpha 90
_cell_angle_beta 93.424(5)
_cell_angle_gamma 90
_cell_formula_units_Z 4
_cell_length_a 6.9370(4)
_cell_length_b 19.1712(10)
_cell_length_c 10.1432(5)
_cell_measurement_reflns_used 3080
_cell_measurement_temperature 150
_cell_measurement_theta_max 29.4994
_cell_measurement_theta_min 2.9156
_cell_volume 1346.54(12)
_computing_cell_refinement
;
CrysAlisPro, Oxford Diffraction Ltd.,
Version 1.171.33.34d (release 27-02-2009 CrysAlis171 .NET)
(compiled Feb 27 2009,15:38:38)
;
_computing_data_collection
;
CrysAlisPro, Oxford Diffraction Ltd.,
Version 1.171.33.34d (release 27-02-2009 CrysAlis171 .NET)
(compiled Feb 27 2009,15:38:38)
;
_computing_data_reduction
;
CrysAlisPro, Oxford Diffraction Ltd.,
Version 1.171.33.34d (release 27-02-2009 CrysAlis171 .NET)
(compiled Feb 27 2009,15:38:38)
;
_computing_molecular_graphics 'Olex2 (Dolomanov et al., 2009)'
_computing_publication_material 'Olex2 (Dolomanov et al., 2009)'
_computing_structure_refinement 'ShelXL (Sheldrick, 2015)'
_computing_structure_solution 'ShelXS (Sheldrick, 2008)'
_diffrn_ambient_temperature 150.0
_diffrn_detector_area_resol_mean 16.2705
_diffrn_measured_fraction_theta_full 0.997
_diffrn_measured_fraction_theta_max 0.833
_diffrn_measurement_details
;
#__ type_ start__ end____ width___ exp.time_
  1 omega   17.00   78.00   1.0000    5.1400
omega____ theta____ kappa____ phi______ frames
    -       18.1350   37.0000   60.0000 61

#__ type_ start__ end____ width___ exp.time_
  2 omega  -84.00   -6.00   1.0000    5.1400
omega____ theta____ kappa____ phi______ frames
    -      -19.8537  -37.0000 -150.0000 78

#__ type_ start__ end____ width___ exp.time_
  3 omega  -90.00   10.00   1.0000    5.1400
omega____ theta____ kappa____ phi______ frames
    -      -19.8537  -77.0000  150.0000 100
;
_diffrn_measurement_device_type 'Goniometer Xcalibur, detector: Eos (Gemini ultra Mo)'
_diffrn_measurement_method '\w scans'
_diffrn_orient_matrix_UB_11 -0.0094369531
_diffrn_orient_matrix_UB_12 -0.0073547085
_diffrn_orient_matrix_UB_13 0.0679087727
_diffrn_orient_matrix_UB_21 0.1009553948
_diffrn_orient_matrix_UB_22 -0.0057284775
_diffrn_orient_matrix_UB_23 0.0085304246
_diffrn_orient_matrix_UB_31 0.0143047044
_diffrn_orient_matrix_UB_32 0.0357715458
_diffrn_orient_matrix_UB_33 0.0152850600
_diffrn_radiation_monochromator graphite
_diffrn_radiation_type MoK\a
_diffrn_radiation_wavelength 0.71073
_diffrn_reflns_av_R_equivalents 0.0265
_diffrn_reflns_av_unetI/netI 0.0576
_diffrn_reflns_Laue_measured_fraction_full 0.997
_diffrn_reflns_Laue_measured_fraction_max 0.833
_diffrn_reflns_limit_h_max 9
_diffrn_reflns_limit_h_min -9
_diffrn_reflns_limit_k_max 13
_diffrn_reflns_limit_k_min -25
_diffrn_reflns_limit_l_max 12
_diffrn_reflns_limit_l_min -13
_diffrn_reflns_number 6192
_diffrn_reflns_point_group_measured_fraction_full 0.997
_diffrn_reflns_point_group_measured_fraction_max 0.833
_diffrn_reflns_theta_full 25.050
_diffrn_reflns_theta_max 29.552
_diffrn_reflns_theta_min 2.926
_diffrn_source 'Enhance (Mo) X-ray Source'
_exptl_absorpt_coefficient_mu 2.796
_exptl_absorpt_correction_T_max 1.00000
_exptl_absorpt_correction_T_min 0.77387
_exptl_absorpt_correction_type multi-scan
_exptl_absorpt_process_details
;
CrysAlisPro, Oxford Diffraction Ltd.,
Version 1.171.33.34d (release 27-02-2009 CrysAlis171 .NET)
(compiled Feb 27 2009,15:38:38)
Empirical absorption correction using spherical harmonics,
 implemented in SCALE3 ABSPACK scaling algorithm.
;
_exptl_crystal_colour orange
_exptl_crystal_colour_primary orange
_exptl_crystal_density_diffrn 1.619
_exptl_crystal_density_method 'not measured'
_exptl_crystal_description block
_exptl_crystal_F_000 664
_exptl_crystal_size_max 0.19
_exptl_crystal_size_mid 0.14
_exptl_crystal_size_min 0.11
_refine_diff_density_max 0.832
_refine_diff_density_min -0.430
_refine_diff_density_rms 0.080
_refine_ls_extinction_method none
_refine_ls_goodness_of_fit_ref 0.924
_refine_ls_hydrogen_treatment constr
_refine_ls_matrix_type full
_refine_ls_number_parameters 174
_refine_ls_number_reflns 3149
_refine_ls_number_restraints 0
_refine_ls_restrained_S_all 0.924
_refine_ls_R_factor_all 0.0580
_refine_ls_R_factor_gt 0.0350
_refine_ls_shift/su_max 0.000
_refine_ls_shift/su_mean 0.000
_refine_ls_structure_factor_coef Fsqd
_refine_ls_weighting_details 'w=1/[\s^2^(Fo^2^)+(0.0429P)^2^] where P=(Fo^2^+2Fc^2^)/3'
_refine_ls_weighting_scheme calc
_refine_ls_wR_factor_gt 0.0778
_refine_ls_wR_factor_ref 0.0811
_reflns_Friedel_coverage 0.000
_reflns_number_gt 2180
_reflns_number_total 3149
_reflns_threshold_expression 'I > 2\s(I)'
_cod_data_source_file c7dt04180b2.cif
_cod_data_source_block amse2
_cod_depositor_comments 'Adding full bibliography for 7045840--7045844.cif.'
_cod_original_cell_volume 1346.53(12)
_cod_database_code 7045844
_shelx_shelxl_version_number 2018/1
_shelx_space_group_comment
;
The symmetry employed for this shelxl refinement is uniquely defined
by the following loop, which should always be used as a source of
symmetry information in preference to the above space-group names.
They are only intended as comments.
;
_reflns_odcompleteness_completeness 99.34
_reflns_odcompleteness_iscentric 1
_reflns_odcompleteness_theta 26.32
_olex2_refinement_description
;
1. Fixed Uiso
 At 1.2 times of:
  All C(H) groups, All C(H,H) groups, All N(H) groups
 At 1.5 times of:
  All C(H,H,H) groups
2.a Secondary CH2 refined with riding coordinates:
 C9(H9A,H9B), C11(H11A,H11B)
2.b Aromatic/amide H refined with riding coordinates:
 C3(H3), C4(H4), C6(H6), C7(H7), N2(H2)
2.c Idealised Me refined as rotating group:
 C12(H12A,H12B,H12C), C10(H10A,H10B,H10C)
;
_olex2_date_sample_data_collection 2009-08-11
_olex2_submission_special_instructions 'No special instructions were received'

loop_
_space_group_symop_operation_xyz
'x, y, z'
'-x, y+1/2, -z+1/2'
'-x, -y, -z'
'x, -y-1/2, z-1/2'

loop_
_atom_site_label
_atom_site_type_symbol
_atom_site_fract_x
_atom_site_fract_y
_atom_site_fract_z
_atom_site_U_iso_or_equiv
_atom_site_adp_type
_atom_site_occupancy
_atom_site_site_symmetry_order
_atom_site_calc_flag
_atom_site_refinement_flags_posn
Se1 Se 1.11982(4) 0.09925(2) 0.46768(3) 0.03391(11) Uani 1 1 d .
N3 N 1.2946(3) 0.55927(12) 0.4209(2) 0.0312(6) Uani 1 1 d .
C3 C 1.1805(4) 0.39549(14) 0.5964(3) 0.0273(6) Uani 1 1 d .
H3 H 1.180081 0.378564 0.684425 0.033 Uiso 1 1 calc R
C2 C 1.1240(4) 0.35206(13) 0.4916(2) 0.0220(6) Uani 1 1 d .
C8 C 0.9388(4) 0.16796(13) 0.4537(2) 0.0220(6) Uani 1 1 d .
C4 C 1.2379(4) 0.46388(13) 0.5730(3) 0.0274(6) Uani 1 1 d .
H4 H 1.275674 0.494156 0.644056 0.033 Uiso 1 1 calc R
C1 C 1.0507(4) 0.28125(13) 0.5269(2) 0.0234(6) Uani 1 1 d .
C5 C 1.2381(4) 0.48616(13) 0.4449(3) 0.0244(6) Uani 1 1 d .
O2 O 1.3281(3) 0.59721(10) 0.5169(2) 0.0412(5) Uani 1 1 d .
C6 C 1.1857(4) 0.44452(13) 0.3378(2) 0.0265(6) Uani 1 1 d .
H6 H 1.189288 0.461758 0.250141 0.032 Uiso 1 1 calc R
O3 O 1.3072(4) 0.57797(11) 0.3071(2) 0.0538(7) Uani 1 1 d .
C7 C 1.1280(4) 0.37696(13) 0.3618(3) 0.0249(6) Uani 1 1 d .
H7 H 1.090683 0.347170 0.289921 0.030 Uiso 1 1 calc R
O1 O 1.0315(3) 0.26460(9) 0.64195(17) 0.0351(5) Uani 1 1 d .
N1 N 0.7533(3) 0.16074(10) 0.4657(2) 0.0212(5) Uani 1 1 d .
N2 N 1.0004(3) 0.23741(10) 0.4263(2) 0.0219(5) Uani 1 1 d .
H2 H 1.005509 0.251562 0.344029 0.026 Uiso 1 1 calc R
C9 C 0.6136(4) 0.21965(13) 0.4542(3) 0.0270(6) Uani 1 1 d .
H9A H 0.674620 0.261839 0.494560 0.032 Uiso 1 1 calc R
H9B H 0.499419 0.208111 0.504055 0.032 Uiso 1 1 calc R
C11 C 0.6684(4) 0.09187(13) 0.4892(3) 0.0264(6) Uani 1 1 d .
H11A H 0.753705 0.055152 0.456351 0.032 Uiso 1 1 calc R
H11B H 0.541792 0.088290 0.439152 0.032 Uiso 1 1 calc R
C12 C 0.6414(5) 0.07987(15) 0.6341(3) 0.0392(8) Uani 1 1 d .
H12A H 0.588972 0.033013 0.646552 0.059 Uiso 1 1 calc GR
H12B H 0.551466 0.114649 0.665743 0.059 Uiso 1 1 calc GR
H12C H 0.766151 0.084160 0.684072 0.059 Uiso 1 1 calc GR
C10 C 0.5488(5) 0.23520(15) 0.3129(3) 0.0394(8) Uani 1 1 d .
H10A H 0.661525 0.246053 0.262810 0.059 Uiso 1 1 calc GR
H10B H 0.460778 0.275220 0.310032 0.059 Uiso 1 1 calc GR
H10C H 0.481933 0.194429 0.273925 0.059 Uiso 1 1 calc GR

loop_
_atom_site_aniso_label
_atom_site_aniso_U_11
_atom_site_aniso_U_22
_atom_site_aniso_U_33
_atom_site_aniso_U_23
_atom_site_aniso_U_13
_atom_site_aniso_U_12
Se1 0.02970(16) 0.03126(16) 0.04102(19) 0.01044(14) 0.00418(12) 0.00800(14)
N3 0.0268(13) 0.0268(13) 0.0398(15) -0.0009(12) 0.0005(11) -0.0031(10)
C3 0.0312(15) 0.0327(15) 0.0176(13) 0.0015(12) -0.0005(11) 0.0001(13)
C2 0.0230(13) 0.0200(12) 0.0233(14) -0.0004(11) 0.0026(12) 0.0013(11)
C8 0.0299(15) 0.0203(13) 0.0156(12) 0.0008(10) -0.0005(11) -0.0010(11)
C4 0.0286(15) 0.0273(15) 0.0260(14) -0.0084(12) -0.0017(12) -0.0003(12)
C1 0.0250(14) 0.0249(14) 0.0202(14) 0.0034(11) 0.0013(12) 0.0003(11)
C5 0.0208(14) 0.0204(13) 0.0321(15) 0.0015(11) 0.0028(12) -0.0010(11)
O2 0.0512(14) 0.0270(11) 0.0455(13) -0.0102(10) 0.0028(11) -0.0045(10)
C6 0.0310(16) 0.0275(14) 0.0208(14) 0.0027(11) 0.0009(12) -0.0008(12)
O3 0.0841(19) 0.0399(13) 0.0368(13) 0.0123(10) -0.0018(13) -0.0224(13)
C7 0.0278(15) 0.0255(13) 0.0211(13) -0.0042(11) -0.0010(12) -0.0011(12)
O1 0.0573(14) 0.0302(11) 0.0179(10) 0.0013(8) 0.0032(9) -0.0050(10)
N1 0.0239(12) 0.0176(11) 0.0220(11) 0.0017(9) 0.0004(9) -0.0001(9)
N2 0.0297(12) 0.0208(11) 0.0150(10) 0.0034(9) 0.0003(9) -0.0037(9)
C9 0.0273(14) 0.0206(13) 0.0335(15) -0.0013(12) 0.0036(12) 0.0028(12)
C11 0.0290(14) 0.0181(13) 0.0320(15) 0.0018(11) 0.0016(12) -0.0054(11)
C12 0.051(2) 0.0307(16) 0.0359(17) 0.0064(14) 0.0018(16) -0.0125(15)
C10 0.0414(19) 0.0336(16) 0.0421(18) 0.0050(14) -0.0063(15) 0.0107(14)

loop_
_atom_type_symbol
_atom_type_description
_atom_type_scat_dispersion_real
_atom_type_scat_dispersion_imag
_atom_type_scat_source
C C 0.0033 0.0016 'International Tables Vol C Tables 4.2.6.8 and 6.1.1.4'
H H 0.0000 0.0000 'International Tables Vol C Tables 4.2.6.8 and 6.1.1.4'
O O 0.0106 0.0060 'International Tables Vol C Tables 4.2.6.8 and 6.1.1.4'
Se Se -0.0929 2.2259 'International Tables Vol C Tables 4.2.6.8 and 6.1.1.4'
N N 0.0061 0.0033 'International Tables Vol C Tables 4.2.6.8 and 6.1.1.4'

loop_
_geom_angle_atom_site_label_1
_geom_angle_atom_site_label_2
_geom_angle_atom_site_label_3
_geom_angle
O2 N3 C5 118.1(2)
O3 N3 C5 118.0(2)
O3 N3 O2 123.9(2)
C2 C3 H3 119.9
C2 C3 C4 120.3(2)
C4 C3 H3 119.9
C3 C2 C1 116.4(2)
C3 C2 C7 119.6(2)
C7 C2 C1 123.9(2)
N1 C8 Se1 126.50(19)
N1 C8 N2 115.1(2)
N2 C8 Se1 118.42(19)
C3 C4 H4 120.9
C5 C4 C3 118.2(2)
C5 C4 H4 120.9
O1 C1 C2 121.4(2)
O1 C1 N2 121.3(2)
N2 C1 C2 117.3(2)
C4 C5 N3 117.9(2)
C4 C5 C6 123.5(2)
C6 C5 N3 118.6(2)
C5 C6 H6 121.0
C5 C6 C7 118.0(2)
C7 C6 H6 121.0
C2 C7 H7 119.8
C6 C7 C2 120.5(2)
C6 C7 H7 119.8
C8 N1 C9 123.5(2)
C8 N1 C11 121.1(2)
C11 N1 C9 115.4(2)
C8 N2 H2 120.0
C1 N2 C8 119.9(2)
C1 N2 H2 120.0
N1 C9 H9A 109.1
N1 C9 H9B 109.1
N1 C9 C10 112.4(2)
H9A C9 H9B 107.9
C10 C9 H9A 109.1
C10 C9 H9B 109.1
N1 C11 H11A 109.3
N1 C11 H11B 109.3
N1 C11 C12 111.6(2)
H11A C11 H11B 108.0
C12 C11 H11A 109.3
C12 C11 H11B 109.3
C11 C12 H12A 109.5
C11 C12 H12B 109.5
C11 C12 H12C 109.5
H12A C12 H12B 109.5
H12A C12 H12C 109.5
H12B C12 H12C 109.5
C9 C10 H10A 109.5
C9 C10 H10B 109.5
C9 C10 H10C 109.5
H10A C10 H10B 109.5
H10A C10 H10C 109.5
H10B C10 H10C 109.5

loop_
_geom_bond_atom_site_label_1
_geom_bond_atom_site_label_2
_geom_bond_distance
Se1 C8 1.820(3)
N3 C5 1.479(3)
N3 O2 1.226(3)
N3 O3 1.217(3)
C3 H3 0.9500
C3 C2 1.388(3)
C3 C4 1.395(4)
C2 C1 1.500(4)
C2 C7 1.402(3)
C8 N1 1.307(3)
C8 N2 1.431(3)
C4 H4 0.9500
C4 C5 1.368(4)
C1 O1 1.225(3)
C1 N2 1.351(3)
C5 C6 1.380(3)
C6 H6 0.9500
C6 C7 1.382(4)
C7 H7 0.9500
N1 C9 1.488(3)
N1 C11 1.471(3)
N2 H2 0.8800
C9 H9A 0.9900
C9 H9B 0.9900
C9 C10 1.506(4)
C11 H11A 0.9900
C11 H11B 0.9900
C11 C12 1.511(4)
C12 H12A 0.9800
C12 H12B 0.9800
C12 H12C 0.9800
C10 H10A 0.9800
C10 H10B 0.9800
C10 H10C 0.9800
